data_7236553
loop_
_publ_author_name
'Gong, Le Le'
'Yao, Wan Ting'
'Liu, Zhi Qiang'
'Zheng, An Min'
'Li, Jian Qiang'
'Feng, Xue Feng'
'Ma, Lu Fang'
'Yan, Chang Sheng'
'Luo, Ming Biao'
'Luo, Feng'

_publ_section_title
;
 Photoswitching storage of guest molecules in metal--organic framework for
 photoswitchable catalysis: exceptional product, ultrahigh photocontrol,
 and photomodulated size selectivity
;
_journal_issue 17
_journal_name_full 'Journal of Materials Chemistry A'
_journal_page_first 7961
_journal_paper_doi 10.1039/C7TA01388D
_journal_volume 5
_journal_year 2017
_chemical_formula_sum 'C24 H22 N2 O4'
_chemical_formula_weight 402.44
_space_group_IT_number 2
_space_group_name_Hall '-P 1'
_space_group_name_H-M_alt 'P -1'
_symmetry_cell_setting triclinic
_symmetry_space_group_name_H-M 'P -1'
_atom_sites_solution_hydrogens geom
_atom_sites_solution_primary direct
_atom_sites_solution_secondary difmap
_audit_creation_method SHELXL-97
_audit_update_record
;
2016-10-18 deposited with the CCDC.
2017-03-25 downloaded from the CCDC.
;
_cell_angle_alpha 100.835(3)
_cell_angle_beta 96.718(4)
_cell_angle_gamma 113.445(3)
_cell_formula_units_Z 1
_cell_length_a 7.4425(3)
_cell_length_b 7.5450(3)
_cell_length_c 10.8920(5)
_cell_measurement_reflns_used 3338
_cell_measurement_temperature 296(2)
_cell_measurement_theta_max 27.13
_cell_measurement_theta_min 2.84
_cell_volume 538.50(4)
_computing_cell_refinement 'Bruker SMART'
_computing_data_collection 'Bruker SMART'
_computing_data_reduction 'Bruker SAINT'
_computing_molecular_graphics 'Bruker SHELXTL'
_computing_publication_material 'Bruker SHELXTL'
_computing_structure_refinement 'SHELXL-97 (Sheldrick, 1997)'
_computing_structure_solution 'SHELXS-97 (Sheldrick, 1990)'
_diffrn_ambient_temperature 296(2)
_diffrn_measured_fraction_theta_full 0.997
_diffrn_measured_fraction_theta_max 0.997
_diffrn_measurement_device_type 'CCD area detector'
_diffrn_measurement_method 'phi and omega scans'
_diffrn_radiation_monochromator graphite
_diffrn_radiation_source 'fine-focus sealed tube'
_diffrn_radiation_type MoK\a
_diffrn_radiation_wavelength 0.71073
_diffrn_reflns_av_R_equivalents 0.0242
_diffrn_reflns_av_sigmaI/netI 0.0189
_diffrn_reflns_limit_h_max 8
_diffrn_reflns_limit_h_min -8
_diffrn_reflns_limit_k_max 8
_diffrn_reflns_limit_k_min -8
_diffrn_reflns_limit_l_max 12
_diffrn_reflns_limit_l_min -12
_diffrn_reflns_number 7640
_diffrn_reflns_theta_full 24.99
_diffrn_reflns_theta_max 24.99
_diffrn_reflns_theta_min 1.95
_exptl_absorpt_coefficient_mu 0.085
_exptl_absorpt_correction_T_max 0.9832
_exptl_absorpt_correction_T_min 0.9708
_exptl_absorpt_correction_type multi-scan
_exptl_crystal_colour Yellow
_exptl_crystal_density_diffrn 1.241
_exptl_crystal_density_method 'not measured'
_exptl_crystal_description Block
_exptl_crystal_F_000 212
_exptl_crystal_size_max 0.35
_exptl_crystal_size_mid 0.20
_exptl_crystal_size_min 0.20
_refine_diff_density_max 0.370
_refine_diff_density_min -0.245
_refine_diff_density_rms 0.037
_refine_ls_extinction_coef 0.072(14)
_refine_ls_extinction_expression Fc^*^=kFc[1+0.001xFc^2^\l^3^/sin(2\q)]^-1/4^
_refine_ls_extinction_method SHELXL
_refine_ls_goodness_of_fit_ref 1.022
_refine_ls_hydrogen_treatment refU
_refine_ls_matrix_type full
_refine_ls_number_parameters 162
_refine_ls_number_reflns 1882
_refine_ls_number_restraints 0
_refine_ls_restrained_S_all 1.022
_refine_ls_R_factor_all 0.0645
_refine_ls_R_factor_gt 0.0554
_refine_ls_shift/su_max 0.000
_refine_ls_shift/su_mean 0.000
_refine_ls_structure_factor_coef Fsqd
_refine_ls_weighting_details 'calc w=1/[\s^2^(Fo^2^)+(0.0889P)^2^+0.1803P] where P=(Fo^2^+2Fc^2^)/3'
_refine_ls_weighting_scheme calc
_refine_ls_wR_factor_gt 0.1559
_refine_ls_wR_factor_ref 0.1699
_reflns_number_gt 1554
_reflns_number_total 1882
_reflns_threshold_expression >2sigma(I)
_cod_data_source_file c7ta01388d2.cif
_cod_data_source_block 1
_cod_depositor_comments
;
The following automatic conversions were performed:

data item '_exptl_absorpt_correction_type' value 'Multi-scan' was
changed to 'multi-scan' in accordance with the
/home/saulius/struct/COD-crude-data/automatic-downloads/DataCite-retrospective/RSC/depositions/lib/dictionaries/cif_core.dic
dictionary named 'cif_core.dic' version 2.4.2 last updated on
2011-04-26.

data item '_refine_ls_hydrogen_treatment' value 'refu' was changed to
'refU' in accordance with the
/home/saulius/struct/COD-crude-data/automatic-downloads/DataCite-retrospective/RSC/depositions/lib/dictionaries/cif_core.dic
dictionary named 'cif_core.dic' version 2.4.2 last updated on
2011-04-26.

data item '_symmetry_cell_setting' value 'Triclinic' was changed to
'triclinic' in accordance with the
/home/saulius/struct/COD-crude-data/automatic-downloads/DataCite-retrospective/RSC/depositions/lib/dictionaries/cif_core.dic
dictionary named 'cif_core.dic' version 2.4.2 last updated on
2011-04-26.

Automatic conversion script
Id: cif_fix_values 6909 2019-04-08 15:41:33Z antanas 
;
_cod_original_sg_symbol_H-M P-1
_cod_database_code 7236553

loop_
_symmetry_equiv_pos_as_xyz
'x, y, z'
'-x, -y, -z'

loop_
_atom_site_label
_atom_site_type_symbol
_atom_site_fract_x
_atom_site_fract_y
_atom_site_fract_z
_atom_site_U_iso_or_equiv
_atom_site_adp_type
_atom_site_occupancy
_atom_site_symmetry_multiplicity
_atom_site_calc_flag
_atom_site_refinement_flags
C1 C 0.2679(5) 0.8453(5) 0.0496(3) 0.1036(10) Uani 1 1 d .
H1A H 0.3874 0.9126 0.1158 0.155 Uiso 1 1 calc R
H1B H 0.2624 0.9334 -0.0024 0.155 Uiso 1 1 calc R
H1C H 0.2691 0.7283 -0.0026 0.155 Uiso 1 1 calc R
C2 C 0.0936(4) 0.7871(4) 0.1070(3) 0.0893(8) Uani 1 1 d .
H2A H -0.0280 0.7220 0.0407 0.107 Uiso 1 1 calc R
H2B H 0.0921 0.9043 0.1609 0.107 Uiso 1 1 calc R
C3 C 0.2061(3) 0.7303(3) 0.3034(2) 0.0632(6) Uani 1 1 d .
C4 C 0.1943(3) 0.5745(3) 0.37233(19) 0.0549(5) Uani 1 1 d .
C5 C 0.0685(3) 0.3722(3) 0.3036(2) 0.0643(6) Uani 1 1 d .
C6 C 0.2996(3) 0.6310(3) 0.4922(2) 0.0563(5) Uani 1 1 d .
C7 C 0.3171(3) 0.5150(3) 0.58161(19) 0.0557(5) Uani 1 1 d .
C8 C 0.4304(4) 0.6210(4) 0.7037(2) 0.0735(7) Uani 1 1 d .
C9 C 0.4529(5) 0.5235(5) 0.7955(3) 0.0878(8) Uani 1 1 d .
C10 C 0.3631(4) 0.3192(5) 0.7664(3) 0.0838(8) Uani 1 1 d .
C11 C 0.2556(4) 0.2115(4) 0.6457(3) 0.0836(8) Uani 1 1 d .
C12 C 0.2325(3) 0.3079(4) 0.5536(3) 0.0720(6) Uani 1 1 d .
H1 H 0.159(4) 0.227(4) 0.474(3) 0.096(9) Uiso 1 1 d .
H2 H 0.203(4) 0.069(4) 0.626(3) 0.097(9) Uiso 1 1 d .
H3 H 0.374(4) 0.250(4) 0.827(3) 0.094(8) Uiso 1 1 d .
H4 H 0.538(5) 0.612(5) 0.877(3) 0.108(10) Uiso 1 1 d .
H5 H 0.487(4) 0.755(4) 0.719(2) 0.086(8) Uiso 1 1 d .
H6 H 0.373(3) 0.766(3) 0.5247(19) 0.059(6) Uiso 1 1 d .
N1 N -0.0345(4) 0.2108(3) 0.2481(2) 0.0949(8) Uani 1 1 d .
O1 O 0.1031(3) 0.6495(2) 0.18363(15) 0.0788(5) Uani 1 1 d .
O2 O 0.2968(3) 0.9061(2) 0.35074(16) 0.0847(6) Uani 1 1 d .

loop_
_atom_site_aniso_label
_atom_site_aniso_U_11
_atom_site_aniso_U_22
_atom_site_aniso_U_33
_atom_site_aniso_U_23
_atom_site_aniso_U_13
_atom_site_aniso_U_12
C1 0.120(2) 0.111(2) 0.0820(18) 0.0276(16) 0.0172(17) 0.0510(19)
C2 0.1009(19) 0.0754(16) 0.0835(17) 0.0291(13) 0.0063(14) 0.0296(14)
C3 0.0684(12) 0.0486(12) 0.0697(13) 0.0183(9) 0.0103(10) 0.0221(9)
C4 0.0554(10) 0.0456(10) 0.0647(12) 0.0178(8) 0.0140(9) 0.0209(8)
C5 0.0733(13) 0.0495(12) 0.0660(13) 0.0206(10) 0.0060(10) 0.0223(10)
C6 0.0568(11) 0.0449(11) 0.0658(12) 0.0156(9) 0.0153(9) 0.0193(9)
C7 0.0519(10) 0.0567(11) 0.0629(12) 0.0208(9) 0.0182(8) 0.0238(8)
C8 0.0894(16) 0.0697(16) 0.0640(13) 0.0155(11) 0.0151(11) 0.0379(13)
C9 0.109(2) 0.108(2) 0.0608(14) 0.0252(14) 0.0181(14) 0.0588(18)
C10 0.0848(17) 0.110(2) 0.0870(18) 0.0584(17) 0.0356(14) 0.0531(16)
C11 0.0723(15) 0.0763(17) 0.106(2) 0.0523(15) 0.0169(14) 0.0231(12)
C12 0.0629(13) 0.0599(13) 0.0830(16) 0.0293(12) 0.0056(11) 0.0141(10)
N1 0.1190(18) 0.0525(12) 0.0846(14) 0.0194(10) -0.0125(13) 0.0168(11)
O1 0.0968(12) 0.0552(9) 0.0728(10) 0.0231(7) -0.0030(8) 0.0238(8)
O2 0.1084(13) 0.0465(9) 0.0828(11) 0.0194(8) 0.0008(9) 0.0210(8)

loop_
_atom_type_symbol
_atom_type_description
_atom_type_scat_dispersion_real
_atom_type_scat_dispersion_imag
_atom_type_scat_source
C C 0.0033 0.0016 'International Tables Vol C Tables 4.2.6.8 and 6.1.1.4'
H H 0.0000 0.0000 'International Tables Vol C Tables 4.2.6.8 and 6.1.1.4'
O O 0.0106 0.0060 'International Tables Vol C Tables 4.2.6.8 and 6.1.1.4'
N N 0.0061 0.0033 'International Tables Vol C Tables 4.2.6.8 and 6.1.1.4'

loop_
_geom_angle_atom_site_label_1
_geom_angle_atom_site_label_2
_geom_angle_atom_site_label_3
_geom_angle
C2 C1 H1A 109.5
C2 C1 H1B 109.5
H1A C1 H1B 109.5
C2 C1 H1C 109.5
H1A C1 H1C 109.5
H1B C1 H1C 109.5
C1 C2 O1 108.5(2)
C1 C2 H2A 110.0
O1 C2 H2A 110.0
C1 C2 H2B 110.0
O1 C2 H2B 110.0
H2A C2 H2B 108.4
O2 C3 O1 124.5(2)
O2 C3 C4 124.0(2)
O1 C3 C4 111.51(17)
C6 C4 C5 124.53(18)
C6 C4 C3 118.99(18)
C5 C4 C3 116.48(18)
N1 C5 C4 179.1(2)
C4 C6 C7 131.2(2)
C4 C6 H6 115.2(13)
C7 C6 H6 113.6(13)
C8 C7 C12 117.8(2)
C8 C7 C6 117.0(2)
C12 C7 C6 125.2(2)
C9 C8 C7 121.0(3)
C9 C8 H5 122.7(17)
C7 C8 H5 116.2(17)
C10 C9 C8 119.9(3)
C10 C9 H4 125.8(19)
C8 C9 H4 114(2)
C11 C10 C9 120.1(2)
C11 C10 H3 118.2(17)
C9 C10 H3 121.7(17)
C10 C11 C12 120.2(3)
C10 C11 H2 118.5(17)
C12 C11 H2 121.2(18)
C11 C12 C7 120.9(3)
C11 C12 H1 116.0(18)
C7 C12 H1 123.2(18)
C3 O1 C2 117.03(18)

loop_
_geom_bond_atom_site_label_1
_geom_bond_atom_site_label_2
_geom_bond_distance
C1 C2 1.451(4)
C1 H1A 0.9600
C1 H1B 0.9600
C1 H1C 0.9600
C2 O1 1.467(3)
C2 H2A 0.9700
C2 H2B 0.9700
C3 O2 1.196(2)
C3 O1 1.325(3)
C3 C4 1.490(3)
C4 C6 1.336(3)
C4 C5 1.427(3)
C5 N1 1.143(3)
C6 C7 1.453(3)
C6 H6 0.91(2)
C7 C8 1.386(3)
C7 C12 1.387(3)
C8 C9 1.380(4)
C8 H5 0.90(3)
C9 C10 1.367(4)
C9 H4 0.97(3)
C10 C11 1.365(4)
C10 H3 0.93(3)
C11 C12 1.378(3)
C11 H2 0.95(3)
C12 H1 0.92(3)

loop_
_geom_torsion_atom_site_label_1
_geom_torsion_atom_site_label_2
_geom_torsion_atom_site_label_3
_geom_torsion_atom_site_label_4
_geom_torsion
O2 C3 C4 C6 -4.0(3)
O1 C3 C4 C6 176.24(18)
O2 C3 C4 C5 175.9(2)
O1 C3 C4 C5 -3.9(3)
C6 C4 C5 N1 131(16)
C3 C4 C5 N1 -49(16)
C5 C4 C6 C7 0.0(4)
C3 C4 C6 C7 179.88(19)
C4 C6 C7 C8 -175.9(2)
C4 C6 C7 C12 5.3(4)
C12 C7 C8 C9 -2.1(4)
C6 C7 C8 C9 179.0(2)
C7 C8 C9 C10 0.2(4)
C8 C9 C10 C11 1.7(4)
C9 C10 C11 C12 -1.7(4)
C10 C11 C12 C7 -0.2(4)
C8 C7 C12 C11 2.1(4)
C6 C7 C12 C11 -179.2(2)
O2 C3 O1 C2 -3.0(4)
C4 C3 O1 C2 176.84(19)
C1 C2 O1 C3 86.6(3)
